data_4022080
loop_
_publ_author_name
'Paul R. Carlier'
'Yiqun Zhang'
'Carla Slebodnick'
'Michael M.-C. Lo'
'Ian D. Williams'

_publ_section_title
;
 Effect of 2,6-Disubstituted Aryl Groups on Acyclic Conformation:
 Preference for an Antiperiplanar Orientation of the Geminal
 and Vicinal Hydrogens
;
_journal_name_full 'Journal of Organic Chemistry'
_journal_page_first 8835
_journal_page_last 8841
_journal_paper_doi 10.1021/jo061495z
_journal_volume 71
_journal_year 2006
_chemical_absolute_configuration unk
_chemical_formula_sum 'C16 H23 N O'
_chemical_formula_weight 245.35
_chemical_name_systematic
; 
 ? 
;
_space_group_IT_number 4
_symmetry_cell_setting monoclinic
_symmetry_space_group_name_Hall 'P 2yb'
_symmetry_space_group_name_H-M 'P 1 21 1'
_atom_sites_solution_hydrogens geom
_atom_sites_solution_primary direct
_atom_sites_solution_secondary difmap
_audit_creation_method SHELXL-97
_cell_angle_alpha 90.00
_cell_angle_beta 111.051(4)
_cell_angle_gamma 90.00
_cell_formula_units_Z 2
_cell_length_a 11.539(2)
_cell_length_b 5.6179(11)
_cell_length_c 11.803(2)
_cell_measurement_temperature 173(2)
_cell_volume 714.1(2)
_computing_structure_refinement 'SHELXL-97 (Sheldrick, 1997)'
_computing_structure_solution 'SHELXS-97 (Sheldrick, 1990)'
_diffrn_ambient_temperature 173(2)
_diffrn_measured_fraction_theta_full 0.983
_diffrn_measured_fraction_theta_max 0.983
_diffrn_radiation_monochromator graphite
_diffrn_radiation_source 'fine-focus sealed tube'
_diffrn_radiation_type MoK\a
_diffrn_radiation_wavelength 0.71073
_diffrn_reflns_av_R_equivalents 0.0786
_diffrn_reflns_av_sigmaI/netI 0.1212
_diffrn_reflns_limit_h_max 12
_diffrn_reflns_limit_h_min -13
_diffrn_reflns_limit_k_max 6
_diffrn_reflns_limit_k_min -4
_diffrn_reflns_limit_l_max 11
_diffrn_reflns_limit_l_min -14
_diffrn_reflns_number 3632
_diffrn_reflns_theta_full 25.25
_diffrn_reflns_theta_max 25.25
_diffrn_reflns_theta_min 1.85
_exptl_absorpt_coefficient_mu 0.070
_exptl_absorpt_correction_T_max 1.00
_exptl_absorpt_correction_T_min 0.78
_exptl_absorpt_correction_type multi-scan
_exptl_absorpt_process_details sadabs
_exptl_crystal_colour Colorless
_exptl_crystal_density_diffrn 1.141
_exptl_crystal_density_method 'not measured'
_exptl_crystal_description Bar
_exptl_crystal_F_000 268
_exptl_crystal_size_max 0.7
_exptl_crystal_size_mid 0.1
_exptl_crystal_size_min 0.06
_refine_diff_density_max 0.153
_refine_diff_density_min -0.153
_refine_diff_density_rms 0.037
_refine_ls_abs_structure_details 'Flack H D (1983), Acta Cryst. A39, 876-881'
_refine_ls_extinction_method none
_refine_ls_goodness_of_fit_ref 0.893
_refine_ls_hydrogen_treatment constr
_refine_ls_matrix_type full
_refine_ls_number_parameters 169
_refine_ls_number_reflns 1413
_refine_ls_number_restraints 1
_refine_ls_restrained_S_all 0.893
_refine_ls_R_factor_all 0.1059
_refine_ls_R_factor_gt 0.0517
_refine_ls_shift/su_max 0.001
_refine_ls_shift/su_mean 0.000
_refine_ls_structure_factor_coef Fsqd
_refine_ls_weighting_details 'calc w=1/[\s^2^(Fo^2^)+(0.0050P)^2^+0.0000P] where P=(Fo^2^+2Fc^2^)/3'
_refine_ls_weighting_scheme calc
_refine_ls_wR_factor_gt 0.0590
_refine_ls_wR_factor_ref 0.0655
_reflns_number_gt 880
_reflns_number_total 1413
_reflns_threshold_expression >2sigma(I)
_cod_data_source_file jo061495zsi20060718_110455.cif
_cod_depositor_comments
;
The following automatic conversions were performed:
'_symmetry_cell_setting' value 'Monoclinic' changed to 'monoclinic'
according to '/home/saulius/struct/CIF-dictionaries/cif_core.dic'
dictionary named 'cif_core.dic' version 2.4.1 from 2010-06-29.

Automatic conversion script
Id: cif_fix_enum 1527 2010-12-29 10:47:43Z saulius 
;
_cod_original_sg_symbol_H-M 'P 21'
_cod_database_code 4022080

loop_
_symmetry_equiv_pos_as_xyz
'x, y, z'
'-x, y+1/2, -z'

loop_
_atom_site_label
_atom_site_type_symbol
_atom_site_fract_x
_atom_site_fract_y
_atom_site_fract_z
_atom_site_U_iso_or_equiv
_atom_site_adp_type
_atom_site_occupancy
_atom_site_symmetry_multiplicity
_atom_site_calc_flag
_atom_site_refinement_flags
C1 C 0.7823(3) 0.0194(7) 0.2056(3) 0.0234(9) Uani 1 1 d .
H1A H 0.8525 0.0648 0.2813 0.028 Uiso 1 1 calc R
O1 O 0.72187(19) 0.2347(4) 0.15812(19) 0.0282(6) Uani 1 1 d .
H1 H 0.6754 0.2174 0.0842 0.042 Uiso 1 1 d R
C3 C 0.5718(3) -0.1801(7) 0.1522(3) 0.0289(10) Uani 1 1 d .
N3 N 0.4775(3) -0.2161(6) 0.0794(3) 0.0378(9) Uani 1 1 d .
C2 C 0.6962(3) -0.1457(7) 0.2489(3) 0.0237(9) Uani 1 1 d .
H2A H 0.7368 -0.3058 0.2649 0.028 Uiso 1 1 calc R
C10 C 0.8446(3) -0.1025(6) 0.1230(3) 0.0239(9) Uani 1 1 d .
C11 C 0.7494(3) -0.2113(7) 0.0082(3) 0.0337(10) Uani 1 1 d .
H11A H 0.7923 -0.2751 -0.0434 0.051 Uiso 1 1 calc R
H11B H 0.6904 -0.0883 -0.0364 0.051 Uiso 1 1 calc R
H11C H 0.7046 -0.3399 0.0309 0.051 Uiso 1 1 calc R
C12 C 0.9210(3) 0.0899(7) 0.0877(3) 0.0347(10) Uani 1 1 d .
H12A H 0.9701 0.0154 0.0447 0.052 Uiso 1 1 calc R
H12B H 0.9767 0.1685 0.1612 0.052 Uiso 1 1 calc R
H12C H 0.8647 0.2079 0.0348 0.052 Uiso 1 1 calc R
C13 C 0.9336(3) -0.2960(7) 0.1953(3) 0.0346(10) Uani 1 1 d .
H13A H 0.8858 -0.4306 0.2083 0.052 Uiso 1 1 calc R
H13B H 0.9868 -0.2316 0.2740 0.052 Uiso 1 1 calc R
H13C H 0.9852 -0.3499 0.1501 0.052 Uiso 1 1 calc R
C21 C 0.6893(3) -0.0585(7) 0.3712(3) 0.0258(9) Uani 1 1 d .
C22 C 0.7745(3) -0.1632(7) 0.4779(3) 0.0306(10) Uani 1 1 d .
C23 C 0.7803(3) -0.0714(8) 0.5909(3) 0.0372(11) Uani 1 1 d .
H23A H 0.8378 -0.1393 0.6629 0.045 Uiso 1 1 calc R
C24 C 0.7055(3) 0.1144(8) 0.6010(3) 0.0361(11) Uani 1 1 d .
C25 C 0.6222(3) 0.2061(7) 0.4958(3) 0.0358(10) Uani 1 1 d .
H25A H 0.5692 0.3310 0.5018 0.043 Uiso 1 1 calc R
C26 C 0.6107(3) 0.1255(7) 0.3792(3) 0.0290(10) Uani 1 1 d .
C27 C 0.8609(3) -0.3642(7) 0.4772(3) 0.0432(12) Uani 1 1 d .
H27A H 0.9201 -0.3092 0.4406 0.065 Uiso 1 1 calc R
H27B H 0.8126 -0.4975 0.4298 0.065 Uiso 1 1 calc R
H27C H 0.9062 -0.4165 0.5607 0.065 Uiso 1 1 calc R
C28 C 0.7199(3) 0.2210(8) 0.7244(3) 0.0514(13) Uani 1 1 d .
H28A H 0.7659 0.1098 0.7888 0.077 Uiso 1 1 calc R
H28B H 0.6376 0.2499 0.7282 0.077 Uiso 1 1 calc R
H28C H 0.7655 0.3716 0.7352 0.077 Uiso 1 1 calc R
C29 C 0.5135(3) 0.2455(8) 0.2728(3) 0.0415(11) Uani 1 1 d .
H29A H 0.5455 0.2658 0.2069 0.062 Uiso 1 1 calc R
H29B H 0.4935 0.4016 0.2980 0.062 Uiso 1 1 calc R
H29C H 0.4384 0.1469 0.2445 0.062 Uiso 1 1 calc R

loop_
_atom_site_aniso_label
_atom_site_aniso_U_11
_atom_site_aniso_U_22
_atom_site_aniso_U_33
_atom_site_aniso_U_23
_atom_site_aniso_U_13
_atom_site_aniso_U_12
C1 0.021(2) 0.026(2) 0.017(2) 0.0006(18) -0.0008(17) 0.0019(19)
O1 0.0307(14) 0.0239(16) 0.0249(14) 0.0029(13) 0.0038(11) 0.0041(13)
C3 0.032(2) 0.031(3) 0.025(2) 0.001(2) 0.0114(19) -0.003(2)
N3 0.0314(17) 0.046(3) 0.026(2) 0.0002(18) -0.0027(15) -0.0020(19)
C2 0.0187(19) 0.027(3) 0.022(2) 0.0017(18) 0.0025(17) 0.0038(18)
C10 0.021(2) 0.027(2) 0.021(2) -0.0052(18) 0.0048(18) -0.0043(19)
C11 0.037(2) 0.037(3) 0.027(2) -0.005(2) 0.0107(18) -0.006(2)
C12 0.034(2) 0.038(3) 0.033(2) -0.005(2) 0.0136(19) -0.004(2)
C13 0.031(2) 0.036(3) 0.034(2) -0.003(2) 0.0079(18) 0.000(2)
C21 0.023(2) 0.035(3) 0.018(2) 0.0002(19) 0.0062(18) -0.007(2)
C22 0.022(2) 0.041(3) 0.024(2) 0.004(2) 0.0026(18) -0.004(2)
C23 0.030(2) 0.057(3) 0.018(2) 0.003(2) -0.0007(18) -0.002(2)
C24 0.029(2) 0.054(3) 0.025(2) 0.000(2) 0.010(2) -0.006(2)
C25 0.029(2) 0.038(3) 0.044(3) -0.002(2) 0.017(2) -0.002(2)
C26 0.022(2) 0.040(3) 0.026(2) -0.001(2) 0.0085(18) 0.002(2)
C27 0.040(2) 0.053(3) 0.030(2) 0.013(2) 0.004(2) 0.015(2)
C28 0.055(3) 0.071(4) 0.034(3) -0.017(3) 0.023(2) -0.019(3)
C29 0.036(2) 0.044(3) 0.044(3) 0.006(2) 0.014(2) 0.011(2)

loop_
_atom_type_symbol
_atom_type_description
_atom_type_scat_dispersion_real
_atom_type_scat_dispersion_imag
_atom_type_scat_source
C C 0.0033 0.0016 'International Tables Vol C Tables 4.2.6.8 and 6.1.1.4'
H H 0.0000 0.0000 'International Tables Vol C Tables 4.2.6.8 and 6.1.1.4'
N N 0.0061 0.0033 'International Tables Vol C Tables 4.2.6.8 and 6.1.1.4'
O O 0.0106 0.0060 'International Tables Vol C Tables 4.2.6.8 and 6.1.1.4'

loop_
_geom_angle_atom_site_label_1
_geom_angle_atom_site_label_2
_geom_angle_atom_site_label_3
_geom_angle
O1 C1 C10 113.7(3)
O1 C1 C2 110.9(3)
C10 C1 C2 115.5(3)
N3 C3 C2 177.2(4)
C3 C2 C21 113.3(3)
C3 C2 C1 112.0(3)
C21 C2 C1 111.4(3)
C13 C10 C11 109.6(3)
C13 C10 C12 108.3(3)
C11 C10 C12 109.8(3)
C13 C10 C1 109.3(3)
C11 C10 C1 112.5(3)
C12 C10 C1 107.3(3)
C26 C21 C22 120.3(3)
C26 C21 C2 123.1(3)
C22 C21 C2 116.4(3)
C23 C22 C21 118.1(3)
C23 C22 C27 118.2(3)
C21 C22 C27 123.7(3)
C24 C23 C22 122.5(4)
C25 C24 C23 117.5(4)
C25 C24 C28 121.2(4)
C23 C24 C28 121.3(3)
C24 C25 C26 123.7(4)
C21 C26 C25 117.8(3)
C21 C26 C29 125.4(3)
C25 C26 C29 116.8(3)

loop_
_geom_bond_atom_site_label_1
_geom_bond_atom_site_label_2
_geom_bond_distance
C1 O1 1.408(4)
C1 C10 1.563(4)
C1 C2 1.572(4)
C3 N3 1.136(4)
C3 C2 1.492(4)
C2 C21 1.554(4)
C10 C13 1.528(4)
C10 C11 1.532(4)
C10 C12 1.544(4)
C21 C26 1.401(4)
C21 C22 1.418(4)
C22 C23 1.408(4)
C22 C27 1.508(5)
C23 C24 1.387(5)
C24 C25 1.369(4)
C24 C28 1.527(4)
C25 C26 1.409(4)
C26 C29 1.509(4)

loop_
_cod_related_entry_id
_cod_related_entry_database
_cod_related_entry_code
1 ChemSpider 10163886
